data_7041352
loop_
_publ_author_name
'Hanf, S.'
'Garc\'ia-Rodr\'iguez, R'
'Feldmann, S.'
'Bond, A. D.'
'Hey-Hawkins, E'
'Wright, D. S.'

_publ_section_title
;
 Multidentate 2-pyridyl-phosphine ligands - towards ligand tuning and
 chirality.
;
_journal_issue 3
_journal_name_full 'Dalton transactions (Cambridge, England : 2003)'
_journal_page_first 814
_journal_page_last 824
_journal_paper_doi 10.1039/c6dt04390a
_journal_volume 46
_journal_year 2017
_chemical_formula_moiety 'C40 H60 Cl6 Li6 N6 O4 P2'
_chemical_formula_sum 'C40 H60 Cl6 Li6 N6 O4 P2'
_chemical_formula_weight 1005.22
_space_group_crystal_system triclinic
_space_group_IT_number 2
_space_group_name_Hall '-P 1'
_space_group_name_H-M_alt 'P -1'
_symmetry_space_group_name_Hall '-P 1'
_symmetry_space_group_name_H-M 'P -1'
_atom_sites_solution_hydrogens geom
_audit_creation_method SHELXL-2014/7
_audit_update_record
;
2016-09-22 deposited with the CCDC.
2016-12-07 downloaded from the CCDC.
;
_cell_angle_alpha 105.4860(14)
_cell_angle_beta 99.1063(14)
_cell_angle_gamma 115.1390(13)
_cell_formula_units_Z 1
_cell_length_a 10.9913(3)
_cell_length_b 11.7487(3)
_cell_length_c 12.2632(4)
_cell_measurement_reflns_used 9912
_cell_measurement_temperature 180(2)
_cell_measurement_theta_max 66.61
_cell_measurement_theta_min 3.94
_cell_volume 1312.84(7)
_computing_cell_refinement 'SAINT (Bruker, 2014)'
_computing_data_collection 'APEX2 (Bruker, 2014)'
_computing_data_reduction SAINT
_computing_molecular_graphics 'Mercury (Macrae et al., 2008)'
_computing_publication_material SHELXL
_computing_structure_refinement 'SHELXL (Sheldrick, 2015)'
_computing_structure_solution 'SHELXT (Sheldrick, 2015)'
_diffrn_ambient_temperature 180(2)
_diffrn_measured_fraction_theta_full 0.997
_diffrn_measured_fraction_theta_max 0.997
_diffrn_measurement_device_type 'Bruker D8-QUEST PHOTON-100'
_diffrn_measurement_method '\w and \f-scans'
_diffrn_radiation_type CuK\a
_diffrn_radiation_wavelength 1.54178
_diffrn_reflns_av_R_equivalents 0.0529
_diffrn_reflns_av_unetI/netI 0.0311
_diffrn_reflns_Laue_measured_fraction_full 0.997
_diffrn_reflns_Laue_measured_fraction_max 0.997
_diffrn_reflns_limit_h_max 13
_diffrn_reflns_limit_h_min -13
_diffrn_reflns_limit_k_max 13
_diffrn_reflns_limit_k_min -13
_diffrn_reflns_limit_l_max 14
_diffrn_reflns_limit_l_min -13
_diffrn_reflns_number 36815
_diffrn_reflns_point_group_measured_fraction_full 0.997
_diffrn_reflns_point_group_measured_fraction_max 0.997
_diffrn_reflns_theta_full 66.733
_diffrn_reflns_theta_max 66.733
_diffrn_reflns_theta_min 3.936
_diffrn_source 'Incoatec I\mS Cu microsource'
_exptl_absorpt_coefficient_mu 3.894
_exptl_absorpt_correction_T_max 0.7528
_exptl_absorpt_correction_T_min 0.5921
_exptl_absorpt_correction_type multi-scan
_exptl_absorpt_process_details 'SADABS (Bruker, 2014)'
_exptl_crystal_colour colourless
_exptl_crystal_density_diffrn 1.271
_exptl_crystal_description block
_exptl_crystal_F_000 524
_exptl_crystal_size_max 0.130
_exptl_crystal_size_mid 0.100
_exptl_crystal_size_min 0.090
_refine_diff_density_max 0.808
_refine_diff_density_min -0.419
_refine_diff_density_rms 0.065
_refine_ls_extinction_method none
_refine_ls_goodness_of_fit_ref 1.046
_refine_ls_hydrogen_treatment constr
_refine_ls_matrix_type full
_refine_ls_number_parameters 291
_refine_ls_number_reflns 4628
_refine_ls_number_restraints 0
_refine_ls_restrained_S_all 1.046
_refine_ls_R_factor_all 0.0625
_refine_ls_R_factor_gt 0.0455
_refine_ls_shift/su_max 0.000
_refine_ls_shift/su_mean 0.000
_refine_ls_structure_factor_coef Fsqd
_refine_ls_weighting_details 'w=1/[\s^2^(Fo^2^)+(0.0564P)^2^+1.7735P] where P=(Fo^2^+2Fc^2^)/3'
_refine_ls_weighting_scheme calc
_refine_ls_wR_factor_gt 0.1153
_refine_ls_wR_factor_ref 0.1246
_reflns_Friedel_coverage 0.000
_reflns_number_gt 3711
_reflns_number_total 4628
_reflns_threshold_expression 'I > 2\s(I)'
_cod_data_source_file c6dt04390a2.cif
_cod_data_source_block 1
_cod_depositor_comments 'Adding full bibliography for 7041350--7041357.cif.'
_cod_database_code 7041352
_cambridge_user_name 'Schirin Hanf'
_cambridge_user_crsid sh811
_cambridge_supervisor_name 'Dominic Wright'
_cambridge_supervisor_crsid dsw1000
_cambridge_crystallographer_name 'Andrew Bond'
_cambridge_crystallographer_crsid adb29
_cambridge_sample_id SH142
_cambridge_data_id DW_B1_0137
_shelx_space_group_comment
;
The symmetry employed for this shelxl refinement is uniquely defined
by the following loop, which should always be used as a source of
symmetry information in preference to the above space-group names.
They are only intended as comments.
;
_shelx_estimated_absorpt_t_min 0.631
_shelx_estimated_absorpt_t_max 0.721

loop_
_space_group_symop_operation_xyz
'x, y, z'
'-x, -y, -z'

loop_
_atom_site_label
_atom_site_type_symbol
_atom_site_fract_x
_atom_site_fract_y
_atom_site_fract_z
_atom_site_U_iso_or_equiv
_atom_site_adp_type
_atom_site_occupancy
_atom_site_site_symmetry_order
_atom_site_calc_flag
_atom_site_refinement_flags_posn
_atom_site_refinement_flags_adp
Cl1 Cl 0.57931(8) 0.32960(8) 0.55476(7) 0.0349(2) Uani 1 1 d . .
Cl2 Cl 0.30843(7) 0.46902(7) 0.61887(6) 0.02755(18) Uani 1 1 d . .
Cl3 Cl 0.27237(8) 0.26653(8) 0.27761(7) 0.0383(2) Uani 1 1 d . .
Li1 Li 0.4053(5) 0.3290(5) 0.6368(4) 0.0285(11) Uani 1 1 d . .
Li2 Li 0.4940(6) 0.6848(5) 0.6431(5) 0.0351(12) Uani 1 1 d . .
Li3 Li 0.2608(5) 0.4433(5) 0.4153(5) 0.0320(11) Uani 1 1 d . .
O1 O 0.0746(2) 0.4257(2) 0.3543(2) 0.0457(6) Uani 1 1 d . .
O2 O 0.4734(3) 0.8369(3) 0.7369(3) 0.0619(8) Uani 1 1 d . .
P1 P 0.19684(8) 0.22827(7) 0.79144(7) 0.02558(19) Uani 1 1 d . .
N1 N 0.2564(2) 0.1313(2) 0.5919(2) 0.0254(5) Uani 1 1 d . .
N2 N 0.1145(3) 0.1487(3) 0.8734(2) 0.0361(6) Uani 1 1 d . .
N3 N 0.4756(2) 0.3503(2) 0.8091(2) 0.0263(5) Uani 1 1 d . .
C1 C -0.0315(4) 0.3191(4) 0.2515(4) 0.0723(15) Uani 1 1 d . .
H1A H -0.1042 0.2521 0.2737 0.087 Uiso 1 1 calc R U
H1B H 0.0095 0.2726 0.2027 0.087 Uiso 1 1 calc R U
C2 C -0.0953(7) 0.3764(5) 0.1838(5) 0.120(3) Uani 1 1 d . .
H2A H -0.1956 0.3430 0.1806 0.144 Uiso 1 1 calc R U
H2B H -0.0909 0.3509 0.1013 0.144 Uiso 1 1 calc R U
C3 C -0.0105(5) 0.5276(4) 0.2485(4) 0.0601(11) Uani 1 1 d . .
H3A H 0.0648 0.5694 0.2142 0.072 Uiso 1 1 calc R U
H3B H -0.0714 0.5700 0.2474 0.072 Uiso 1 1 calc R U
C4 C 0.0495(4) 0.5389(4) 0.3706(4) 0.0538(10) Uani 1 1 d . .
H4A H 0.1389 0.6257 0.4136 0.065 Uiso 1 1 calc R U
H4B H -0.0180 0.5340 0.4163 0.065 Uiso 1 1 calc R U
C5 C 0.4116(6) 0.9045(6) 0.6860(5) 0.112(3) Uani 1 1 d . .
H5A H 0.3887 0.8695 0.5983 0.135 Uiso 1 1 calc R U
H5B H 0.3237 0.8903 0.7060 0.135 Uiso 1 1 calc R U
C6 C 0.5143(11) 1.0434(7) 0.7361(8) 0.167(4) Uani 1 1 d . .
H6A H 0.5711 1.0670 0.6825 0.200 Uiso 1 1 calc R U
H6B H 0.4680 1.1000 0.7484 0.200 Uiso 1 1 calc R U
C7 C 0.5997(7) 1.0658(6) 0.8438(8) 0.154(4) Uani 1 1 d . .
H7A H 0.5800 1.1168 0.9106 0.185 Uiso 1 1 calc R U
H7B H 0.7006 1.1188 0.8508 0.185 Uiso 1 1 calc R U
C8 C 0.5676(8) 0.9327(6) 0.8467(4) 0.108(2) Uani 1 1 d . .
H8A H 0.6551 0.9262 0.8623 0.129 Uiso 1 1 calc R U
H8B H 0.5251 0.9181 0.9106 0.129 Uiso 1 1 calc R U
C11 C 0.1742(3) 0.0911(3) 0.6597(3) 0.0249(6) Uani 1 1 d . .
C12 C 0.0684(3) -0.0430(3) 0.6247(3) 0.0294(7) Uani 1 1 d . .
H12 H 0.0089 -0.0685 0.6721 0.035 Uiso 1 1 calc R U
C13 C 0.0512(3) -0.1386(3) 0.5201(3) 0.0352(7) Uani 1 1 d . .
H13 H -0.0197 -0.2307 0.4951 0.042 Uiso 1 1 calc R U
C14 C 0.1382(3) -0.0983(3) 0.4531(3) 0.0350(7) Uani 1 1 d . .
H14 H 0.1296 -0.1623 0.3818 0.042 Uiso 1 1 calc R U
C15 C 0.2384(3) 0.0370(3) 0.4914(3) 0.0312(7) Uani 1 1 d . .
H15 H 0.2975 0.0645 0.4442 0.037 Uiso 1 1 calc R U
C21 C 0.1361(4) 0.0490(3) 0.9119(3) 0.0450(9) Uani 1 1 d . .
H21A H 0.1668 0.0821 0.9991 0.067 Uiso 1 1 calc R U
H21B H 0.2087 0.0355 0.8825 0.067 Uiso 1 1 calc R U
H21C H 0.0472 -0.0372 0.8799 0.067 Uiso 1 1 calc R U
C22 C 0.0084(5) 0.1744(5) 0.9115(5) 0.0717(14) Uani 1 1 d . .
H22A H -0.0825 0.0900 0.8785 0.108 Uiso 1 1 calc R U
H22B H -0.0005 0.2419 0.8834 0.108 Uiso 1 1 calc R U
H22C H 0.0358 0.2086 0.9987 0.108 Uiso 1 1 calc R U
C31 C 0.3869(3) 0.3026(3) 0.8702(3) 0.0252(6) Uani 1 1 d . .
C32 C 0.4366(3) 0.3229(3) 0.9892(3) 0.0313(7) Uani 1 1 d . .
H32 H 0.3724 0.2918 1.0318 0.038 Uiso 1 1 calc R U
C33 C 0.5812(4) 0.3891(3) 1.0445(3) 0.0369(8) Uani 1 1 d . .
H33 H 0.6173 0.4031 1.1255 0.044 Uiso 1 1 calc R U
C34 C 0.6720(3) 0.4343(3) 0.9815(3) 0.0363(8) Uani 1 1 d . .
H34 H 0.7715 0.4786 1.0175 0.044 Uiso 1 1 calc R U
C35 C 0.6150(3) 0.4136(3) 0.8647(3) 0.0318(7) Uani 1 1 d . .
H35 H 0.6779 0.4459 0.8215 0.038 Uiso 1 1 calc R U

loop_
_atom_site_aniso_label
_atom_site_aniso_U_11
_atom_site_aniso_U_22
_atom_site_aniso_U_33
_atom_site_aniso_U_23
_atom_site_aniso_U_13
_atom_site_aniso_U_12
Cl1 0.0354(4) 0.0359(4) 0.0392(4) 0.0213(3) 0.0177(3) 0.0163(3)
Cl2 0.0288(4) 0.0276(4) 0.0277(4) 0.0139(3) 0.0085(3) 0.0130(3)
Cl3 0.0266(4) 0.0364(4) 0.0358(4) -0.0046(3) 0.0001(3) 0.0157(3)
Li1 0.029(3) 0.028(3) 0.029(3) 0.014(2) 0.008(2) 0.013(2)
Li2 0.034(3) 0.027(3) 0.038(3) 0.009(2) 0.009(2) 0.012(2)
Li3 0.032(3) 0.030(3) 0.031(3) 0.011(2) 0.005(2) 0.014(2)
O1 0.0407(13) 0.0465(14) 0.0441(14) 0.0103(11) -0.0042(11) 0.0263(12)
O2 0.0701(19) 0.0368(14) 0.0649(19) 0.0011(13) 0.0133(15) 0.0276(14)
P1 0.0292(4) 0.0238(4) 0.0264(4) 0.0127(3) 0.0108(3) 0.0125(3)
N1 0.0242(12) 0.0235(12) 0.0244(13) 0.0080(10) 0.0054(10) 0.0094(10)
N2 0.0429(16) 0.0367(15) 0.0397(16) 0.0235(13) 0.0226(13) 0.0201(13)
N3 0.0274(13) 0.0239(12) 0.0244(13) 0.0076(10) 0.0040(10) 0.0119(11)
C1 0.051(2) 0.038(2) 0.090(3) 0.007(2) -0.028(2) 0.0164(19)
C2 0.171(6) 0.082(4) 0.073(4) -0.016(3) -0.054(4) 0.091(4)
C3 0.086(3) 0.061(3) 0.065(3) 0.035(2) 0.030(2) 0.054(3)
C4 0.045(2) 0.050(2) 0.058(2) -0.0015(18) -0.0007(18) 0.0346(19)
C5 0.103(4) 0.117(5) 0.093(4) -0.027(3) -0.033(3) 0.095(4)
C6 0.255(11) 0.091(5) 0.155(8) 0.039(5) 0.004(8) 0.110(7)
C7 0.101(5) 0.050(3) 0.218(9) -0.020(4) -0.060(5) 0.038(3)
C8 0.183(6) 0.092(4) 0.044(3) -0.010(3) -0.015(3) 0.102(4)
C11 0.0244(15) 0.0238(14) 0.0269(15) 0.0131(12) 0.0049(12) 0.0108(12)
C12 0.0265(15) 0.0260(15) 0.0330(17) 0.0158(13) 0.0072(13) 0.0085(13)
C13 0.0303(17) 0.0207(15) 0.0409(19) 0.0094(14) -0.0006(14) 0.0061(13)
C14 0.0378(18) 0.0250(16) 0.0321(18) 0.0034(13) 0.0033(14) 0.0136(14)
C15 0.0322(17) 0.0302(16) 0.0277(16) 0.0085(13) 0.0081(13) 0.0140(14)
C21 0.060(2) 0.0382(19) 0.042(2) 0.0264(16) 0.0203(18) 0.0205(18)
C22 0.083(3) 0.088(3) 0.103(4) 0.065(3) 0.073(3) 0.061(3)
C31 0.0332(16) 0.0199(14) 0.0243(15) 0.0087(12) 0.0077(12) 0.0149(13)
C32 0.0462(19) 0.0284(16) 0.0235(16) 0.0109(13) 0.0111(14) 0.0210(15)
C33 0.050(2) 0.0328(17) 0.0241(17) 0.0060(13) -0.0015(15) 0.0239(16)
C34 0.0346(18) 0.0341(17) 0.0321(18) 0.0056(14) -0.0020(14) 0.0182(15)
C35 0.0299(16) 0.0296(16) 0.0315(17) 0.0083(13) 0.0055(13) 0.0141(14)

loop_
_atom_type_symbol
_atom_type_description
_atom_type_scat_dispersion_real
_atom_type_scat_dispersion_imag
_atom_type_scat_source
C C 0.0181 0.0091 'International Tables Vol C Tables 4.2.6.8 and 6.1.1.4'
H H 0.0000 0.0000 'International Tables Vol C Tables 4.2.6.8 and 6.1.1.4'
N N 0.0311 0.0180 'International Tables Vol C Tables 4.2.6.8 and 6.1.1.4'
P P 0.2955 0.4335 'International Tables Vol C Tables 4.2.6.8 and 6.1.1.4'
O O 0.0492 0.0322 'International Tables Vol C Tables 4.2.6.8 and 6.1.1.4'
Li Li 0.0008 0.0003 'International Tables Vol C Tables 4.2.6.8 and 6.1.1.4'
Cl Cl 0.3639 0.7018 'International Tables Vol C Tables 4.2.6.8 and 6.1.1.4'

loop_
_geom_angle_atom_site_label_1
_geom_angle_atom_site_label_2
_geom_angle_atom_site_label_3
_geom_angle
_geom_angle_site_symmetry_1
_geom_angle_site_symmetry_3
Li1 Cl1 Li2 107.15(18) . 2_666
Li1 Cl1 Li3 108.43(18) . 2_666
Li2 Cl1 Li3 82.37(18) 2_666 2_666
Li1 Cl2 Li3 105.40(18) . .
Li1 Cl2 Li2 108.72(18) . .
Li3 Cl2 Li2 81.93(18) . .
Li2 Cl3 Li3 102.42(18) 2_666 .
N3 Li1 N1 91.5(2) . .
N3 Li1 Cl1 106.2(2) . .
N1 Li1 Cl1 107.6(2) . .
N3 Li1 Cl2 112.5(2) . .
N1 Li1 Cl2 113.5(2) . .
Cl1 Li1 Cl2 121.3(2) . .
O2 Li2 Cl3 107.6(2) . 2_666
O2 Li2 Cl1 103.0(2) . 2_666
Cl3 Li2 Cl1 118.1(2) 2_666 2_666
O2 Li2 Cl2 112.8(3) . .
Cl3 Li2 Cl2 117.3(2) 2_666 .
Cl1 Li2 Cl2 97.11(19) 2_666 .
O2 Li2 Li3 124.2(3) . .
Cl3 Li2 Li3 127.9(2) 2_666 .
Cl1 Li2 Li3 48.87(14) 2_666 .
Cl2 Li2 Li3 48.92(14) . .
O1 Li3 Cl3 107.5(2) . .
O1 Li3 Cl1 103.3(2) . 2_666
Cl3 Li3 Cl1 118.3(2) . 2_666
O1 Li3 Cl2 110.4(2) . .
Cl3 Li3 Cl2 118.9(2) . .
Cl1 Li3 Cl2 97.22(19) 2_666 .
O1 Li3 Li2 122.6(3) . .
Cl3 Li3 Li2 129.7(2) . .
Cl1 Li3 Li2 48.76(14) 2_666 .
Cl2 Li3 Li2 49.15(14) . .
C1 O1 C4 106.9(3) . .
C1 O1 Li3 123.8(3) . .
C4 O1 Li3 123.9(3) . .
C8 O2 C5 105.3(3) . .
C8 O2 Li2 123.9(3) . .
C5 O2 Li2 124.3(3) . .
N2 P1 C11 104.55(13) . .
N2 P1 C31 104.24(14) . .
C11 P1 C31 100.13(13) . .
C15 N1 C11 118.0(2) . .
C15 N1 Li1 119.4(2) . .
C11 N1 Li1 122.6(2) . .
C22 N2 C21 113.5(3) . .
C22 N2 P1 119.7(2) . .
C21 N2 P1 126.8(2) . .
C35 N3 C31 118.0(3) . .
C35 N3 Li1 119.4(2) . .
C31 N3 Li1 122.5(2) . .
O1 C1 C2 108.1(3) . .
O1 C1 H1A 110.1 . .
C2 C1 H1A 110.1 . .
O1 C1 H1B 110.1 . .
C2 C1 H1B 110.1 . .
H1A C1 H1B 108.4 . .
C1 C2 C3 106.0(4) . .
C1 C2 H2A 110.5 . .
C3 C2 H2A 110.5 . .
C1 C2 H2B 110.5 . .
C3 C2 H2B 110.5 . .
H2A C2 H2B 108.7 . .
C4 C3 C2 101.6(3) . .
C4 C3 H3A 111.4 . .
C2 C3 H3A 111.4 . .
C4 C3 H3B 111.4 . .
C2 C3 H3B 111.4 . .
H3A C3 H3B 109.3 . .
O1 C4 C3 105.1(3) . .
O1 C4 H4A 110.7 . .
C3 C4 H4A 110.7 . .
O1 C4 H4B 110.7 . .
C3 C4 H4B 110.7 . .
H4A C4 H4B 108.8 . .
C6 C5 O2 105.9(5) . .
C6 C5 H5A 110.6 . .
O2 C5 H5A 110.6 . .
C6 C5 H5B 110.6 . .
O2 C5 H5B 110.6 . .
H5A C5 H5B 108.7 . .
C7 C6 C5 107.2(6) . .
C7 C6 H6A 110.3 . .
C5 C6 H6A 110.3 . .
C7 C6 H6B 110.3 . .
C5 C6 H6B 110.3 . .
H6A C6 H6B 108.5 . .
C6 C7 C8 106.9(5) . .
C6 C7 H7A 110.3 . .
C8 C7 H7A 110.3 . .
C6 C7 H7B 110.3 . .
C8 C7 H7B 110.3 . .
H7A C7 H7B 108.6 . .
O2 C8 C7 107.3(5) . .
O2 C8 H8A 110.3 . .
C7 C8 H8A 110.3 . .
O2 C8 H8B 110.3 . .
C7 C8 H8B 110.3 . .
H8A C8 H8B 108.5 . .
N1 C11 C12 121.7(3) . .
N1 C11 P1 115.5(2) . .
C12 C11 P1 122.4(2) . .
C13 C12 C11 119.2(3) . .
C13 C12 H12 120.4 . .
C11 C12 H12 120.4 . .
C14 C13 C12 119.0(3) . .
C14 C13 H13 120.5 . .
C12 C13 H13 120.5 . .
C13 C14 C15 118.8(3) . .
C13 C14 H14 120.6 . .
C15 C14 H14 120.6 . .
N1 C15 C14 123.2(3) . .
N1 C15 H15 118.4 . .
C14 C15 H15 118.4 . .
N2 C21 H21A 109.5 . .
N2 C21 H21B 109.5 . .
H21A C21 H21B 109.5 . .
N2 C21 H21C 109.5 . .
H21A C21 H21C 109.5 . .
H21B C21 H21C 109.5 . .
N2 C22 H22A 109.5 . .
N2 C22 H22B 109.5 . .
H22A C22 H22B 109.5 . .
N2 C22 H22C 109.5 . .
H22A C22 H22C 109.5 . .
H22B C22 H22C 109.5 . .
N3 C31 C32 121.8(3) . .
N3 C31 P1 115.5(2) . .
C32 C31 P1 122.3(2) . .
C33 C32 C31 118.8(3) . .
C33 C32 H32 120.6 . .
C31 C32 H32 120.6 . .
C34 C33 C32 119.6(3) . .
C34 C33 H33 120.2 . .
C32 C33 H33 120.2 . .
C33 C34 C35 118.3(3) . .
C33 C34 H34 120.8 . .
C35 C34 H34 120.8 . .
N3 C35 C34 123.4(3) . .
N3 C35 H35 118.3 . .
C34 C35 H35 118.3 . .

loop_
_geom_bond_atom_site_label_1
_geom_bond_atom_site_label_2
_geom_bond_distance
_geom_bond_site_symmetry_2
Cl1 Li1 2.296(5) .
Cl1 Li2 2.368(6) 2_666
Cl1 Li3 2.373(5) 2_666
Cl2 Li1 2.344(5) .
Cl2 Li3 2.377(5) .
Cl2 Li2 2.385(5) .
Cl3 Li2 2.353(5) 2_666
Cl3 Li3 2.367(5) .
Li1 N3 2.040(5) .
Li1 N1 2.045(5) .
Li2 O2 1.974(6) .
Li2 Cl3 2.353(5) 2_666
Li2 Cl1 2.368(6) 2_666
Li2 Li3 3.122(7) .
Li3 O1 1.965(6) .
Li3 Cl1 2.372(5) 2_666
O1 C1 1.403(4) .
O1 C4 1.440(4) .
O2 C8 1.383(5) .
O2 C5 1.439(6) .
P1 N2 1.665(3) .
P1 C11 1.847(3) .
P1 C31 1.850(3) .
N1 C15 1.339(4) .
N1 C11 1.347(4) .
N2 C22 1.437(5) .
N2 C21 1.466(4) .
N3 C35 1.340(4) .
N3 C31 1.348(4) .
C1 C2 1.467(6) .
C1 H1A 0.9900 .
C1 H1B 0.9900 .
C2 C3 1.503(7) .
C2 H2A 0.9900 .
C2 H2B 0.9900 .
C3 C4 1.483(5) .
C3 H3A 0.9900 .
C3 H3B 0.9900 .
C4 H4A 0.9900 .
C4 H4B 0.9900 .
C5 C6 1.413(9) .
C5 H5A 0.9900 .
C5 H5B 0.9900 .
C6 C7 1.381(10) .
C6 H6A 0.9900 .
C6 H6B 0.9900 .
C7 C8 1.461(8) .
C7 H7A 0.9900 .
C7 H7B 0.9900 .
C8 H8A 0.9900 .
C8 H8B 0.9900 .
C11 C12 1.394(4) .
C12 C13 1.384(4) .
C12 H12 0.9500 .
C13 C14 1.373(5) .
C13 H13 0.9500 .
C14 C15 1.383(4) .
C14 H14 0.9500 .
C15 H15 0.9500 .
C21 H21A 0.9800 .
C21 H21B 0.9800 .
C21 H21C 0.9800 .
C22 H22A 0.9800 .
C22 H22B 0.9800 .
C22 H22C 0.9800 .
C31 C32 1.392(4) .
C32 C33 1.385(5) .
C32 H32 0.9500 .
C33 C34 1.374(5) .
C33 H33 0.9500 .
C34 C35 1.380(4) .
C34 H34 0.9500 .
C35 H35 0.9500 .

loop_
_geom_torsion_atom_site_label_1
_geom_torsion_atom_site_label_2
_geom_torsion_atom_site_label_3
_geom_torsion_atom_site_label_4
_geom_torsion
C11 P1 N2 C22 -126.8(3)
C31 P1 N2 C22 128.6(3)
C11 P1 N2 C21 52.1(3)
C31 P1 N2 C21 -52.6(3)
C4 O1 C1 C2 17.3(6)
Li3 O1 C1 C2 -137.5(5)
O1 C1 C2 C3 4.8(7)
C1 C2 C3 C4 -23.9(6)
C1 O1 C4 C3 -33.1(5)
Li3 O1 C4 C3 121.7(3)
C2 C3 C4 O1 34.5(5)
C8 O2 C5 C6 27.8(8)
Li2 O2 C5 C6 -124.7(6)
O2 C5 C6 C7 -24.9(10)
C5 C6 C7 C8 12.5(11)
C5 O2 C8 C7 -20.0(7)
Li2 O2 C8 C7 132.6(5)
C6 C7 C8 O2 5.0(10)
C15 N1 C11 C12 -3.1(4)
Li1 N1 C11 C12 176.7(3)
C15 N1 C11 P1 -176.1(2)
Li1 N1 C11 P1 3.7(3)
N2 P1 C11 N1 -166.7(2)
C31 P1 C11 N1 -59.0(2)
N2 P1 C11 C12 20.3(3)
C31 P1 C11 C12 128.0(2)
N1 C11 C12 C13 2.8(4)
P1 C11 C12 C13 175.3(2)
C11 C12 C13 C14 -0.6(4)
C12 C13 C14 C15 -1.1(5)
C11 N1 C15 C14 1.3(4)
Li1 N1 C15 C14 -178.5(3)
C13 C14 C15 N1 0.8(5)
C35 N3 C31 C32 2.9(4)
Li1 N3 C31 C32 -177.3(3)
C35 N3 C31 P1 175.5(2)
Li1 N3 C31 P1 -4.6(3)
N2 P1 C31 N3 167.6(2)
C11 P1 C31 N3 59.6(2)
N2 P1 C31 C32 -19.8(3)
C11 P1 C31 C32 -127.8(2)
N3 C31 C32 C33 -2.7(4)
P1 C31 C32 C33 -174.8(2)
C31 C32 C33 C34 0.6(4)
C32 C33 C34 C35 1.0(5)
C31 N3 C35 C34 -1.1(4)
Li1 N3 C35 C34 179.0(3)
C33 C34 C35 N3 -0.8(5)
